data_7107373
loop_
_publ_author_name
'Ilya D. Gridnev'
'Elisabetta Alberico'
'Serafino Gladiali'

_publ_section_title
;
 Captured at last: a catalyst-substrate adduct and a Rh-dihydride solvate
 in the asymmetric hydrogenation by a Rh-monophosphine catalyst
;
_journal_coden_Cambridge 0182
_journal_name_full Chem.Commun.
_journal_page_first 2186
_journal_paper_doi 10.1039/c2cc17335b
_journal_volume 48
_journal_year 2012
_chemical_absolute_configuration 'CHOOSE rm ad rmad syn or unk'
_chemical_formula_moiety 'C66 H53 Cl9 F6 P2 Rh Sb'
_chemical_formula_sum 'C66 H53 Cl9 F6 P2 Rh Sb'
_chemical_formula_weight 1565.82
_space_group_IT_number 19
_symmetry_cell_setting orthorhombic
_symmetry_Int_Tables_number 19
_symmetry_space_group_name_Hall 'P 2ac 2ab'
_symmetry_space_group_name_H-M 'P 21 21 21'
_atom_sites_solution_hydrogens geom
_atom_sites_solution_primary direct
_atom_sites_solution_secondary difmap
_cell_angle_alpha 90.0000
_cell_angle_beta 90.0000
_cell_angle_gamma 90.0000
_cell_formula_units_Z 4
_cell_length_a 11.1730(13)
_cell_length_b 22.609(3)
_cell_length_c 25.378(3)
_cell_measurement_reflns_used 4303
_cell_measurement_temperature 93
_cell_measurement_theta_max 27.49
_cell_measurement_theta_min 3.01
_cell_volume 6410.7(14)
_computing_cell_refinement CrystalClear
_computing_data_collection 'CrystalClear (Rigaku Inc., 2008)'
_computing_data_reduction CrystalClear
_computing_molecular_graphics 'CrystalStructure 4.0'
_computing_publication_material 'CrystalStructure 4.0 (Rigaku, 2010)'
_computing_structure_refinement 'CRYSTALS (Carruthers, et al., 1999)'
_computing_structure_solution 'SIR2002 (Burla, et al., 2003)'
_diffrn_ambient_temperature 93
_diffrn_detector_area_resol_mean 7.111
_diffrn_measured_fraction_theta_full 0.994
_diffrn_measured_fraction_theta_max 0.994
_diffrn_measurement_device_type 'Rigaku Saturn724'
_diffrn_measurement_method \w
_diffrn_radiation_type 'Mo K\a'
_diffrn_radiation_wavelength 0.71075
_diffrn_reflns_av_R_equivalents 0.0444
_diffrn_reflns_limit_h_max 12
_diffrn_reflns_limit_h_min -14
_diffrn_reflns_limit_k_max 29
_diffrn_reflns_limit_k_min -29
_diffrn_reflns_limit_l_max 32
_diffrn_reflns_limit_l_min -28
_diffrn_reflns_number 47979
_diffrn_reflns_theta_full 27.50
_diffrn_reflns_theta_max 27.50
_diffrn_standards_number 0
_exptl_absorpt_coefficient_mu 1.161
_exptl_absorpt_correction_T_max 0.922
_exptl_absorpt_correction_T_min 0.765
_exptl_absorpt_correction_type multi-scan
_exptl_absorpt_process_details 'REQAB (Rigaku, 1998)'
_exptl_crystal_colour orange
_exptl_crystal_density_diffrn 1.622
_exptl_crystal_density_method 'not measured'
_exptl_crystal_description platelet
_exptl_crystal_F_000 3128.00
_exptl_crystal_size_max 0.170
_exptl_crystal_size_mid 0.170
_exptl_crystal_size_min 0.070
_refine_diff_density_max 3.060
_refine_diff_density_min -2.420
_refine_ls_abs_structure_details 'Flack, H. D. (1983), Acta Cryst. A39, 876-881. 6601 Friedel Pairs'
_refine_ls_abs_structure_Flack -0.03(3)
_refine_ls_extinction_method none
_refine_ls_goodness_of_fit_ref 1.000
_refine_ls_hydrogen_treatment constr
_refine_ls_number_parameters 820
_refine_ls_number_reflns 14590
_refine_ls_R_factor_gt 0.0510
_refine_ls_shift/su_max 0.008
_refine_ls_structure_factor_coef Fsqd
_refine_ls_weighting_details 'w = 1/[0.0010Fo^2^ + 1.7100\s(Fo^2^)]/(4Fo^2^)'
_refine_ls_weighting_scheme calc
_refine_ls_wR_factor_ref 0.1278
_reflns_number_gt 12632
_reflns_number_total 14633
_reflns_threshold_expression F^2^>2.0\s(F^2^)
_cod_data_source_file c2cc17335b.txt
_cod_data_source_block global
_cod_original_cell_volume 6410.7(13)
_cod_database_code 7107373

loop_
_symmetry_equiv_pos_site_id
_symmetry_equiv_pos_as_xyz
1 +X,+Y,+Z
2 1/2+X,1/2-Y,-Z
3 -X,1/2+Y,1/2-Z
4 1/2-X,-Y,1/2+Z

loop_
_atom_site_label
_atom_site_type_symbol
_atom_site_fract_x
_atom_site_fract_y
_atom_site_fract_z
_atom_site_U_iso_or_equiv
_atom_site_adp_type
_atom_site_occupancy
_atom_site_symmetry_multiplicity
_atom_site_calc_flag
_atom_site_refinement_flags
Sb1 Sb -0.24741(3) 1.002420(10) 0.409650(10) 0.01592(7) Uani 1.0 4 d .
Rh1 Rh 0.25195(3) 1.005070(10) 0.410610(10) 0.01506(8) Uani 1.0 4 d .
Cl1 Cl -0.38566(18) 0.65595(8) 0.42580(7) 0.0628(6) Uani 1.0 4 d .
Cl2 Cl -0.2973(2) 0.72432(13) 0.33936(11) 0.1168(10) Uani 1.0 4 d .
Cl3 Cl -0.14398(15) 0.63675(7) 0.38559(7) 0.0566(5) Uani 1.0 4 d .
Cl4 Cl -0.35198(13) 0.93112(6) 0.59744(6) 0.0404(4) Uani 1.0 4 d .
Cl5 Cl -0.24967(15) 1.04480(6) 0.62459(5) 0.0418(4) Uani 1.0 4 d .
Cl6 Cl -0.10521(13) 0.95677(7) 0.57104(5) 0.0424(4) Uani 1.0 4 d .
Cl7 Cl 0.22501(16) 0.77795(7) 0.17774(6) 0.0510(5) Uani 1.0 4 d .
Cl8 Cl 0.40461(16) 0.85121(8) 0.12813(7) 0.0577(5) Uani 1.0 4 d .
Cl9 Cl 0.19727(18) 0.81453(8) 0.06998(6) 0.0640(6) Uani 1.0 4 d .
P1 P 0.21541(10) 0.92820(5) 0.35246(4) 0.0165(3) Uani 1.0 4 d .
P2 P 0.29231(11) 1.07672(5) 0.34817(4) 0.0160(3) Uani 1.0 4 d .
F1 F -0.1685(3) 1.04347(13) 0.35575(11) 0.0348(9) Uani 1.0 4 d .
F2 F -0.3714(3) 1.05840(12) 0.40899(11) 0.0349(8) Uani 1.0 4 d .
F3 F -0.3298(3) 0.95755(12) 0.35905(10) 0.0287(8) Uani 1.0 4 d .
F4 F -0.3271(3) 0.96134(13) 0.46401(10) 0.0313(8) Uani 1.0 4 d .
F5 F -0.1238(3) 0.94607(12) 0.41049(11) 0.0353(9) Uani 1.0 4 d .
F6 F -0.1664(3) 1.04678(12) 0.46088(10) 0.0285(8) Uani 1.0 4 d .
C1 C 0.1477(5) 0.9746(2) 0.47881(17) 0.0283(13) Uani 1.0 4 d .
C2 C 0.2565(5) 0.94703(19) 0.48063(15) 0.0254(12) Uani 1.0 4 d .
C3 C 0.3530(5) 1.0421(2) 0.47728(17) 0.0274(13) Uani 1.0 4 d .
C4 C 0.2424(6) 1.06967(19) 0.47574(15) 0.0265(12) Uani 1.0 4 d .
C5 C 0.1591(5) 1.0325(3) 0.51043(18) 0.0313(14) Uani 1.0 4 d .
C6 C 0.2475(6) 1.0130(3) 0.55364(19) 0.0431(16) Uani 1.0 4 d .
C7 C 0.3389(6) 0.9872(3) 0.51308(18) 0.0322(14) Uani 1.0 4 d .
C8 C 0.1153(4) 0.87072(18) 0.37963(17) 0.0193(12) Uani 1.0 4 d .
C9 C 0.1240(4) 0.81203(18) 0.35200(16) 0.0167(11) Uani 1.0 4 d .
C10 C 0.0298(4) 0.79538(19) 0.31733(18) 0.0219(12) Uani 1.0 4 d .
C11 C 0.0379(5) 0.7446(2) 0.28853(19) 0.0256(13) Uani 1.0 4 d .
C12 C 0.1401(5) 0.70776(19) 0.29202(17) 0.0229(12) Uani 1.0 4 d .
C13 C 0.1528(5) 0.6563(2) 0.26060(18) 0.0288(13) Uani 1.0 4 d .
C14 C 0.2548(5) 0.62307(19) 0.26213(18) 0.0290(12) Uani 1.0 4 d .
C15 C 0.3496(5) 0.6395(2) 0.29580(18) 0.0269(13) Uani 1.0 4 d .
C16 C 0.3389(5) 0.6881(2) 0.32763(17) 0.0216(12) Uani 1.0 4 d .
C17 C 0.2348(5) 0.72337(17) 0.32666(16) 0.0193(11) Uani 1.0 4 d .
C18 C 0.2238(4) 0.77695(17) 0.35803(15) 0.0156(10) Uani 1.0 4 d .
C19 C 0.3503(5) 0.88456(19) 0.33805(17) 0.0201(12) Uani 1.0 4 d .
C20 C 0.3821(4) 0.84688(19) 0.38523(17) 0.0182(11) Uani 1.0 4 d .
C21 C 0.4718(5) 0.8662(2) 0.42054(19) 0.0264(13) Uani 1.0 4 d .
C22 C 0.4985(5) 0.8352(2) 0.46483(18) 0.0262(12) Uani 1.0 4 d .
C23 C 0.4374(5) 0.7820(2) 0.47695(18) 0.0238(13) Uani 1.0 4 d .
C24 C 0.4633(5) 0.7487(3) 0.52289(19) 0.0276(13) Uani 1.0 4 d .
C25 C 0.4028(5) 0.6979(3) 0.53355(19) 0.0287(13) Uani 1.0 4 d .
C26 C 0.3145(5) 0.67689(19) 0.49883(17) 0.0230(12) Uani 1.0 4 d .
C27 C 0.2875(4) 0.70735(18) 0.45410(18) 0.0216(12) Uani 1.0 4 d .
C28 C 0.3476(4) 0.76140(18) 0.44140(17) 0.0186(11) Uani 1.0 4 d .
C29 C 0.3217(4) 0.79481(18) 0.39474(17) 0.0179(11) Uani 1.0 4 d .
C30 C 0.1489(4) 0.94458(18) 0.28857(16) 0.0165(10) Uani 1.0 4 d .
C31 C 0.1984(5) 0.92600(19) 0.24119(16) 0.0212(11) Uani 1.0 4 d .
C32 C 0.1454(5) 0.9437(3) 0.19362(19) 0.0317(14) Uani 1.0 4 d .
C33 C 0.0476(5) 0.9805(3) 0.1937(2) 0.0343(15) Uani 1.0 4 d .
C34 C -0.0037(5) 0.99785(19) 0.2410(2) 0.0289(13) Uani 1.0 4 d .
C35 C 0.0460(5) 0.9802(2) 0.28835(19) 0.0239(12) Uani 1.0 4 d .
C36 C 0.3929(4) 1.13566(19) 0.37298(17) 0.0203(12) Uani 1.0 4 d .
C37 C 0.3836(5) 1.19175(19) 0.34128(17) 0.0193(12) Uani 1.0 4 d .
C38 C 0.4743(4) 1.20681(19) 0.30400(18) 0.0220(12) Uani 1.0 4 d .
C39 C 0.4646(5) 1.2552(2) 0.27241(19) 0.0255(13) Uani 1.0 4 d .
C40 C 0.3622(5) 1.29209(19) 0.27539(17) 0.0225(12) Uani 1.0 4 d .
C41 C 0.3461(5) 1.3412(2) 0.24044(18) 0.0292(13) Uani 1.0 4 d .
C42 C 0.2454(6) 1.37391(17) 0.24216(17) 0.0274(12) Uani 1.0 4 d .
C43 C 0.1524(5) 1.3591(2) 0.27828(18) 0.0260(13) Uani 1.0 4 d .
C44 C 0.1659(5) 1.31322(18) 0.31205(17) 0.0206(12) Uani 1.0 4 d .
C45 C 0.2696(5) 1.27876(17) 0.31236(16) 0.0190(11) Uani 1.0 4 d .
C46 C 0.2852(4) 1.22790(18) 0.34638(16) 0.0171(11) Uani 1.0 4 d .
C47 C 0.1582(4) 1.11992(18) 0.32968(17) 0.0195(11) Uani 1.0 4 d .
C48 C 0.1247(4) 1.15997(19) 0.37463(17) 0.0195(11) Uani 1.0 4 d .
C49 C 0.0294(4) 1.1437(2) 0.40864(19) 0.0249(12) Uani 1.0 4 d .
C50 C -0.0004(5) 1.1772(2) 0.45122(18) 0.0281(13) Uani 1.0 4 d .
C51 C 0.0646(5) 1.2294(2) 0.46291(19) 0.0248(13) Uani 1.0 4 d .
C52 C 0.0369(5) 1.2656(3) 0.50721(19) 0.0287(14) Uani 1.0 4 d .
C53 C 0.0990(5) 1.3163(3) 0.51698(19) 0.0305(14) Uani 1.0 4 d .
C54 C 0.1926(5) 1.3338(2) 0.48360(19) 0.0277(13) Uani 1.0 4 d .
C55 C 0.2221(4) 1.30025(17) 0.44058(16) 0.0178(11) Uani 1.0 4 d .
C56 C 0.1590(4) 1.24717(18) 0.42899(17) 0.0180(11) Uani 1.0 4 d .
C57 C 0.1875(4) 1.21131(18) 0.38377(16) 0.0184(11) Uani 1.0 4 d .
C58 C 0.3609(4) 1.05425(17) 0.28655(15) 0.0156(10) Uani 1.0 4 d .
C59 C 0.3133(5) 1.06632(19) 0.23672(16) 0.0221(12) Uani 1.0 4 d .
C60 C 0.3672(5) 1.0426(3) 0.19233(19) 0.0325(14) Uani 1.0 4 d .
C61 C 0.4692(5) 1.0070(2) 0.1965(2) 0.0320(14) Uani 1.0 4 d .
C62 C 0.5185(5) 0.99713(19) 0.24612(19) 0.0276(13) Uani 1.0 4 d .
C63 C 0.4652(5) 1.02046(19) 0.29036(18) 0.0239(12) Uani 1.0 4 d .
C64 C -0.2591(7) 0.6891(3) 0.3999(4) 0.072(3) Uani 1.0 4 d .
C65 C -0.2497(5) 0.9868(2) 0.57870(19) 0.0302(13) Uani 1.0 4 d .
C66 C 0.3009(6) 0.7946(3) 0.1191(2) 0.0432(17) Uani 1.0 4 d .
H1 H 0.0730 0.9595 0.4695 0.0339 Uiso 1.0 4 calc R
H2 H 0.2867 0.9022 0.4771 0.0302 Uiso 1.0 4 calc R
H3 H 0.4290 1.0525 0.4662 0.0330 Uiso 1.0 4 calc R
H4 H 0.2311 1.1151 0.4651 0.0317 Uiso 1.0 4 calc R
H5 H 0.0848 1.0511 0.5225 0.0375 Uiso 1.0 4 calc R
H6 H 0.2792 1.0456 0.5742 0.0516 Uiso 1.0 4 calc R
H7 H 0.2145 0.9833 0.5771 0.0517 Uiso 1.0 4 calc R
H8 H 0.4123 0.9695 0.5272 0.0386 Uiso 1.0 4 calc R
H9 H 0.1289 0.8571 0.4154 0.0234 Uiso 1.0 4 calc R
H10 H 0.0295 0.8765 0.3770 0.0233 Uiso 1.0 4 calc R
H11 H -0.0375 0.8193 0.3143 0.0263 Uiso 1.0 4 calc R
H12 H -0.0250 0.7338 0.2666 0.0308 Uiso 1.0 4 calc R
H13 H 0.0902 0.6446 0.2388 0.0345 Uiso 1.0 4 calc R
H14 H 0.2625 0.5899 0.2407 0.0349 Uiso 1.0 4 calc R
H15 H 0.4191 0.6169 0.2965 0.0321 Uiso 1.0 4 calc R
H16 H 0.4011 0.6981 0.3503 0.0258 Uiso 1.0 4 calc R
H17 H 0.3458 0.8546 0.3108 0.0244 Uiso 1.0 4 calc R
H18 H 0.4253 0.9051 0.3322 0.0243 Uiso 1.0 4 calc R
H19 H 0.5129 0.9010 0.4132 0.0319 Uiso 1.0 4 calc R
H20 H 0.5579 0.8488 0.4874 0.0315 Uiso 1.0 4 calc R
H21 H 0.5205 0.7625 0.5465 0.0330 Uiso 1.0 4 calc R
H22 H 0.4204 0.6765 0.5639 0.0345 Uiso 1.0 4 calc R
H23 H 0.2746 0.6419 0.5065 0.0276 Uiso 1.0 4 calc R
H24 H 0.2295 0.6927 0.4313 0.0260 Uiso 1.0 4 calc R
H25 H 0.2666 0.9024 0.2410 0.0253 Uiso 1.0 4 calc R
H26 H 0.1762 0.9300 0.1618 0.0379 Uiso 1.0 4 calc R
H27 H 0.0160 0.9936 0.1619 0.0411 Uiso 1.0 4 calc R
H28 H -0.0713 1.0219 0.2408 0.0346 Uiso 1.0 4 calc R
H29 H 0.0110 0.9915 0.3200 0.0287 Uiso 1.0 4 calc R
H30 H 0.3785 1.1520 0.4077 0.0243 Uiso 1.0 4 calc R
H31 H 0.4788 1.1298 0.3712 0.0244 Uiso 1.0 4 calc R
H32 H 0.5418 1.1829 0.3013 0.0265 Uiso 1.0 4 calc R
H33 H 0.5256 1.2646 0.2489 0.0307 Uiso 1.0 4 calc R
H34 H 0.4060 1.3506 0.2164 0.0352 Uiso 1.0 4 calc R
H35 H 0.2362 1.4060 0.2196 0.0329 Uiso 1.0 4 calc R
H36 H 0.0825 1.3814 0.2788 0.0310 Uiso 1.0 4 calc R
H37 H 0.1049 1.3043 0.3357 0.0249 Uiso 1.0 4 calc R
H38 H 0.1655 1.1483 0.3012 0.0236 Uiso 1.0 4 calc R
H39 H 0.0839 1.0989 0.3235 0.0234 Uiso 1.0 4 calc R
H40 H -0.0134 1.1093 0.4015 0.0298 Uiso 1.0 4 calc R
H41 H -0.0629 1.1656 0.4731 0.0336 Uiso 1.0 4 calc R
H42 H -0.0236 1.2538 0.5301 0.0345 Uiso 1.0 4 calc R
H43 H 0.0792 1.3393 0.5461 0.0368 Uiso 1.0 4 calc R
H44 H 0.2348 1.3684 0.4906 0.0331 Uiso 1.0 4 calc R
H45 H 0.2843 1.3122 0.4187 0.0212 Uiso 1.0 4 calc R
H46 H 0.2455 1.0900 0.2337 0.0266 Uiso 1.0 4 calc R
H47 H 0.3350 1.0506 0.1593 0.0389 Uiso 1.0 4 calc R
H48 H 0.5034 0.9902 0.1666 0.0384 Uiso 1.0 4 calc R
H49 H 0.5880 0.9748 0.2493 0.0330 Uiso 1.0 4 calc R
H50 H 0.4992 1.0138 0.3233 0.0287 Uiso 1.0 4 calc R
H51 H -0.2288 0.7186 0.4249 0.0860 Uiso 1.0 4 calc R
H52 H -0.2752 1.0028 0.5446 0.0363 Uiso 1.0 4 calc R
H53 H 0.3436 0.7592 0.1073 0.0519 Uiso 1.0 4 calc R

loop_
_atom_site_aniso_label
_atom_site_aniso_U_11
_atom_site_aniso_U_22
_atom_site_aniso_U_33
_atom_site_aniso_U_12
_atom_site_aniso_U_13
_atom_site_aniso_U_23
Sb1 0.01516(15) 0.01628(13) 0.01633(14) 0.00125(12) 0.00019(12) -0.00116(9)
Rh1 0.02097(18) 0.01418(14) 0.01004(15) 0.00036(15) 0.00098(13) 0.00029(10)
Cl1 0.0804(14) 0.0527(10) 0.0554(10) 0.0261(9) 0.0186(10) 0.0141(8)
Cl2 0.0513(13) 0.142(3) 0.157(3) 0.0108(14) -0.0001(14) 0.120(2)
Cl3 0.0437(10) 0.0461(9) 0.0801(12) 0.0004(8) -0.0170(9) 0.0085(9)
Cl4 0.0377(8) 0.0336(7) 0.0497(8) 0.0018(6) 0.0098(7) -0.0061(7)
Cl5 0.0463(8) 0.0365(7) 0.0427(7) 0.0029(8) -0.0029(7) -0.0137(6)
Cl6 0.0328(8) 0.0528(9) 0.0416(8) 0.0019(7) 0.0033(6) -0.0138(7)
Cl7 0.0557(12) 0.0510(9) 0.0462(9) -0.0019(8) 0.0072(8) 0.0126(7)
Cl8 0.0540(11) 0.0529(10) 0.0662(11) -0.0086(8) -0.0040(9) 0.0204(9)
Cl9 0.0832(14) 0.0618(11) 0.0470(9) -0.0202(10) -0.0207(10) 0.0102(8)
P1 0.0213(7) 0.0129(5) 0.0153(5) 0.0012(4) 0.0027(5) 0.0015(4)
P2 0.0191(6) 0.0137(5) 0.0151(5) 0.0004(4) -0.0006(5) -0.0009(4)
F1 0.0402(19) 0.0381(17) 0.0262(14) -0.0041(14) 0.0068(14) 0.0046(13)
F2 0.0312(17) 0.0330(16) 0.0403(17) 0.0162(13) -0.0041(14) -0.0028(14)
F3 0.0313(17) 0.0290(15) 0.0258(14) -0.0023(13) -0.0026(13) -0.0039(12)
F4 0.0338(18) 0.0352(16) 0.0248(14) -0.0100(14) 0.0045(13) 0.0045(12)
F5 0.0307(17) 0.0327(16) 0.0424(17) 0.0120(13) -0.0050(14) -0.0050(14)
F6 0.0290(17) 0.0259(14) 0.0305(14) -0.0052(12) -0.0027(13) -0.0083(12)
C1 0.042(4) 0.031(3) 0.013(2) -0.007(3) 0.014(2) 0.0010(19)
C2 0.038(3) 0.027(2) 0.0112(18) -0.001(3) 0.002(3) 0.0109(16)
C3 0.040(4) 0.023(3) 0.020(3) -0.008(3) -0.001(3) -0.0021(19)
C4 0.044(3) 0.022(2) 0.0131(19) -0.007(3) 0.003(3) -0.0079(16)
C5 0.042(4) 0.034(3) 0.018(3) 0.004(3) 0.008(3) -0.004(2)
C6 0.078(5) 0.031(3) 0.020(3) 0.000(4) -0.000(3) 0.001(2)
C7 0.047(4) 0.033(3) 0.017(3) -0.005(3) -0.004(3) 0.006(2)
C8 0.015(3) 0.019(3) 0.024(3) 0.0005(17) 0.0027(18) 0.0021(18)
C9 0.016(3) 0.0144(19) 0.020(2) 0.0055(16) 0.0019(18) 0.0026(17)
C10 0.016(3) 0.017(2) 0.033(3) 0.0003(17) -0.0007(19) -0.0029(19)
C11 0.024(3) 0.023(3) 0.030(3) -0.0015(19) -0.011(2) 0.003(2)
C12 0.032(3) 0.013(2) 0.023(3) -0.0073(19) -0.001(2) 0.0036(17)
C13 0.032(3) 0.027(3) 0.028(3) -0.010(3) -0.004(3) -0.001(2)
C14 0.033(3) 0.023(2) 0.031(3) -0.000(3) 0.000(3) -0.0086(18)
C15 0.028(3) 0.020(3) 0.033(3) 0.003(2) 0.008(3) -0.001(2)
C16 0.021(3) 0.023(3) 0.021(3) 0.0010(19) -0.0014(19) 0.0017(18)
C17 0.027(3) 0.0130(18) 0.0181(19) 0.0016(19) 0.002(2) -0.0000(15)
C18 0.019(3) 0.0118(17) 0.0163(19) 0.0002(15) 0.0039(17) 0.0036(15)
C19 0.017(3) 0.017(2) 0.027(3) 0.0022(18) 0.0018(19) 0.0019(17)
C20 0.014(3) 0.017(2) 0.023(3) 0.0008(17) 0.0034(18) 0.0010(18)
C21 0.023(3) 0.018(2) 0.038(3) -0.0036(18) -0.001(2) 0.004(2)
C22 0.021(3) 0.028(3) 0.029(3) -0.004(3) -0.006(3) -0.0011(19)
C23 0.020(3) 0.027(3) 0.025(3) 0.0004(19) 0.000(2) -0.000(2)
C24 0.023(3) 0.033(3) 0.028(3) 0.002(2) -0.008(2) -0.000(2)
C25 0.024(3) 0.036(3) 0.025(3) 0.010(3) -0.004(2) 0.010(2)
C26 0.022(3) 0.016(2) 0.031(3) 0.0025(18) 0.003(2) 0.0074(19)
C27 0.019(3) 0.014(2) 0.031(3) 0.0012(17) -0.001(2) 0.0010(18)
C28 0.018(3) 0.017(2) 0.021(2) 0.0018(17) -0.0021(18) 0.0017(17)
C29 0.016(3) 0.0138(19) 0.024(3) -0.0004(16) 0.0014(18) 0.0001(17)
C30 0.015(3) 0.0155(19) 0.019(2) -0.0021(17) -0.0015(17) -0.0001(16)
C31 0.020(3) 0.022(3) 0.021(2) 0.0010(19) 0.0032(19) -0.0006(18)
C32 0.035(4) 0.038(3) 0.022(3) -0.001(3) 0.003(3) 0.004(3)
C33 0.038(4) 0.036(3) 0.029(3) -0.010(3) -0.014(3) 0.006(3)
C34 0.026(3) 0.021(3) 0.040(3) -0.001(3) -0.008(3) 0.004(2)
C35 0.022(3) 0.018(3) 0.032(3) 0.0016(18) -0.005(2) -0.005(2)
C36 0.015(3) 0.022(3) 0.024(3) -0.0015(18) -0.0051(19) -0.0018(18)
C37 0.021(3) 0.017(2) 0.020(2) -0.0051(18) -0.0011(18) -0.0020(17)
C38 0.020(3) 0.020(2) 0.027(3) -0.0008(18) 0.0041(19) -0.0036(18)
C39 0.020(3) 0.026(3) 0.030(3) -0.0046(19) 0.010(2) 0.001(2)
C40 0.025(3) 0.018(2) 0.024(3) -0.0041(19) -0.002(2) -0.0030(18)
C41 0.040(4) 0.024(3) 0.023(3) -0.010(3) 0.002(3) 0.004(2)
C42 0.045(3) 0.0131(18) 0.024(3) 0.001(3) -0.007(3) 0.0050(16)
C43 0.031(3) 0.018(3) 0.029(3) 0.004(2) -0.007(3) -0.0003(19)
C44 0.022(3) 0.015(2) 0.024(3) 0.0011(18) -0.0037(19) 0.0025(18)
C45 0.026(3) 0.0099(17) 0.021(2) -0.0006(18) -0.0099(19) 0.0001(15)
C46 0.020(3) 0.0140(19) 0.0169(19) -0.0009(16) -0.0007(17) -0.0036(16)
C47 0.018(3) 0.015(2) 0.025(3) 0.0019(17) -0.0047(19) -0.0051(18)
C48 0.015(3) 0.019(3) 0.025(3) 0.0010(17) -0.0031(19) -0.0013(18)
C49 0.018(3) 0.021(3) 0.035(3) -0.0053(17) 0.002(2) -0.002(2)
C50 0.021(3) 0.029(3) 0.034(3) -0.006(3) 0.012(3) -0.000(2)
C51 0.019(3) 0.025(3) 0.030(3) 0.0015(19) -0.001(2) 0.005(2)
C52 0.028(3) 0.032(3) 0.025(3) 0.002(2) 0.004(2) 0.002(2)
C53 0.031(3) 0.033(3) 0.027(3) 0.008(3) -0.003(3) -0.009(3)
C54 0.029(3) 0.021(3) 0.033(3) 0.001(2) -0.006(3) -0.006(2)
C55 0.016(3) 0.0150(18) 0.022(2) -0.0024(16) -0.0020(18) -0.0043(16)
C56 0.017(3) 0.017(2) 0.020(2) 0.0032(17) 0.0022(18) -0.0006(17)
C57 0.018(3) 0.016(2) 0.022(3) -0.0013(17) -0.0004(18) -0.0003(17)
C58 0.023(3) 0.0115(18) 0.0124(19) -0.0050(17) -0.0048(17) 0.0007(15)
C59 0.026(3) 0.021(3) 0.019(2) -0.0008(19) -0.0010(19) 0.0021(18)
C60 0.046(4) 0.029(3) 0.022(3) -0.010(3) 0.003(3) -0.007(2)
C61 0.043(4) 0.025(3) 0.028(3) -0.009(3) 0.010(3) -0.003(2)
C62 0.031(3) 0.016(3) 0.035(3) -0.004(2) 0.010(3) 0.0019(19)
C63 0.032(3) 0.017(2) 0.023(3) -0.0012(18) -0.001(2) 0.0045(18)
C64 0.070(5) 0.024(3) 0.121(7) 0.009(3) -0.070(5) 0.003(4)
C65 0.027(3) 0.037(3) 0.027(3) 0.006(3) -0.007(3) -0.003(2)
C66 0.063(5) 0.032(3) 0.034(3) -0.006(3) 0.003(3) 0.005(3)

loop_
_atom_type_symbol
_atom_type_description
_atom_type_scat_dispersion_real
_atom_type_scat_dispersion_imag
_atom_type_scat_source
C C 0.0033 0.0016
;
International Tables for Crystallography
(1992, Vol. C, Tables 4.2.6.8 and 6.1.1.4)
;
H H 0.0000 0.0000
;
International Tables for Crystallography
(1992, Vol. C, Table 6.1.1.4)
;
F F 0.0171 0.0103
;
International Tables for Crystallography
(1992, Vol. C, Tables 4.2.6.8 and 6.1.1.4)
;
P P 0.1023 0.0942
;
International Tables for Crystallography
(1992, Vol. C, Tables 4.2.6.8 and 6.1.1.4)
;
Rh Rh -1.1178 0.9187
;
International Tables for Crystallography
(1992, Vol. C, Tables 4.2.6.8 and 6.1.1.4)
;
Sb Sb -0.5866 1.5461
;
International Tables for Crystallography
(1992, Vol. C, Tables 4.2.6.8 and 6.1.1.4)
;
Cl Cl 0.1484 0.1585
;
International Tables for Crystallography
(1992, Vol. C, Tables 4.2.6.8 and 6.1.1.4)
;

loop_
_geom_angle_atom_site_label_1
_geom_angle_atom_site_label_2
_geom_angle_atom_site_label_3
_geom_angle
_geom_angle_publ_flag
F1 Sb1 F2 90.39(13) yes
F1 Sb1 F3 89.93(13) yes
F1 Sb1 F4 179.79(13) yes
F1 Sb1 F5 89.91(13) yes
F1 Sb1 F6 90.81(13) yes
F2 Sb1 F3 89.80(13) yes
F2 Sb1 F4 89.43(13) yes
F2 Sb1 F5 179.68(13) yes
F2 Sb1 F6 90.10(13) yes
F3 Sb1 F4 90.16(12) yes
F3 Sb1 F5 90.09(13) yes
F3 Sb1 F6 179.25(12) yes
F4 Sb1 F5 90.27(13) yes
F4 Sb1 F6 89.09(12) yes
F5 Sb1 F6 90.00(13) yes
P1 Rh1 P2 97.10(4) yes
P1 Rh1 C1 99.96(13) yes
P1 Rh1 C2 94.06(12) yes
P1 Rh1 C3 149.99(13) yes
P1 Rh1 C4 164.70(15) yes
P2 Rh1 C1 149.72(14) yes
P2 Rh1 C2 164.46(14) yes
P2 Rh1 C3 99.25(13) yes
P2 Rh1 C4 93.39(12) yes
C1 Rh1 C2 36.1(2) yes
C1 Rh1 C3 77.62(19) yes
C1 Rh1 C4 65.93(18) yes
C2 Rh1 C3 66.13(17) yes
C2 Rh1 C4 77.99(16) yes
C3 Rh1 C4 36.6(2) yes
Rh1 P1 C8 113.37(14) yes
Rh1 P1 C19 112.65(15) yes
Rh1 P1 C30 119.11(14) yes
C8 P1 C19 101.1(2) yes
C8 P1 C30 103.2(2) yes
C19 P1 C30 105.5(2) yes
Rh1 P2 C36 112.92(15) yes
Rh1 P2 C47 112.73(15) yes
Rh1 P2 C58 118.51(14) yes
C36 P2 C47 101.4(2) yes
C36 P2 C58 103.8(2) yes
C47 P2 C58 105.8(2) yes
Rh1 C1 C2 72.4(3) yes
Rh1 C1 C5 95.7(3) yes
C2 C1 C5 107.2(5) yes
Rh1 C2 C1 71.4(3) yes
Rh1 C2 C7 95.4(3) yes
C1 C2 C7 106.4(4) yes
Rh1 C3 C4 72.0(3) yes
Rh1 C3 C7 95.4(3) yes
C4 C3 C7 106.7(5) yes
Rh1 C4 C3 71.3(3) yes
Rh1 C4 C5 95.6(3) yes
C3 C4 C5 106.2(4) yes
C1 C5 C4 102.5(4) yes
C1 C5 C6 100.4(4) yes
C4 C5 C6 100.2(5) yes
C5 C6 C7 93.3(4) yes
C2 C7 C3 102.8(4) yes
C2 C7 C6 100.5(5) yes
C3 C7 C6 98.9(4) yes
P1 C8 C9 114.1(3) yes
C8 C9 C10 118.3(4) yes
C8 C9 C18 120.5(4) yes
C10 C9 C18 121.0(4) yes
C9 C10 C11 120.4(5) yes
C10 C11 C12 121.0(5) yes
C11 C12 C13 121.9(5) yes
C11 C12 C17 119.6(4) yes
C13 C12 C17 118.6(5) yes
C12 C13 C14 121.2(5) yes
C13 C14 C15 120.0(5) yes
C14 C15 C16 120.2(5) yes
C15 C16 C17 121.0(5) yes
C12 C17 C16 119.0(4) yes
C12 C17 C18 118.9(4) yes
C16 C17 C18 122.0(4) yes
C9 C18 C17 119.1(4) yes
C9 C18 C29 120.5(4) yes
C17 C18 C29 120.3(4) yes
P1 C19 C20 109.8(3) yes
C19 C20 C21 119.6(4) yes
C19 C20 C29 120.3(4) yes
C21 C20 C29 120.0(4) yes
C20 C21 C22 121.3(5) yes
C21 C22 C23 120.8(5) yes
C22 C23 C24 122.1(5) yes
C22 C23 C28 118.6(4) yes
C24 C23 C28 119.3(5) yes
C23 C24 C25 120.7(5) yes
C24 C25 C26 120.6(5) yes
C25 C26 C27 120.5(5) yes
C26 C27 C28 121.0(5) yes
C23 C28 C27 117.8(4) yes
C23 C28 C29 119.5(4) yes
C27 C28 C29 122.7(4) yes
C18 C29 C20 118.7(4) yes
C18 C29 C28 121.4(4) yes
C20 C29 C28 119.7(4) yes
P1 C30 C31 123.1(4) yes
P1 C30 C35 117.0(4) yes
C31 C30 C35 119.8(4) yes
C30 C31 C32 119.4(5) yes
C31 C32 C33 120.5(5) yes
C32 C33 C34 120.2(5) yes
C33 C34 C35 120.3(5) yes
C30 C35 C34 119.8(5) yes
P2 C36 C37 112.5(3) yes
C36 C37 C38 120.4(4) yes
C36 C37 C46 120.3(4) yes
C38 C37 C46 119.2(4) yes
C37 C38 C39 121.7(5) yes
C38 C39 C40 120.4(5) yes
C39 C40 C41 121.6(5) yes
C39 C40 C45 119.7(4) yes
C41 C40 C45 118.7(5) yes
C40 C41 C42 120.7(5) yes
C41 C42 C43 120.0(4) yes
C42 C43 C44 120.4(5) yes
C43 C44 C45 121.6(5) yes
C40 C45 C44 118.6(4) yes
C40 C45 C46 118.2(4) yes
C44 C45 C46 123.1(4) yes
C37 C46 C45 120.8(4) yes
C37 C46 C57 119.6(4) yes
C45 C46 C57 119.3(4) yes
P2 C47 C48 109.1(3) yes
C47 C48 C49 119.5(4) yes
C47 C48 C57 120.6(4) yes
C49 C48 C57 120.0(4) yes
C48 C49 C50 121.4(5) yes
C49 C50 C51 120.3(5) yes
C50 C51 C52 122.1(5) yes
C50 C51 C56 119.3(5) yes
C52 C51 C56 118.6(5) yes
C51 C52 C53 121.0(5) yes
C52 C53 C54 120.5(5) yes
C53 C54 C55 120.3(5) yes
C54 C55 C56 120.8(4) yes
C51 C56 C55 118.8(4) yes
C51 C56 C57 119.3(4) yes
C55 C56 C57 122.0(4) yes
C46 C57 C48 118.5(4) yes
C46 C57 C56 121.8(4) yes
C48 C57 C56 119.7(4) yes
P2 C58 C59 124.3(4) yes
P2 C58 C63 116.5(3) yes
C59 C58 C63 119.1(4) yes
C58 C59 C60 119.6(5) yes
C59 C60 C61 121.0(5) yes
C60 C61 C62 118.9(5) yes
C61 C62 C63 120.3(5) yes
C58 C63 C62 121.0(5) yes
Cl1 C64 Cl2 109.0(5) yes
Cl1 C64 Cl3 112.2(3) yes
Cl2 C64 Cl3 107.0(5) yes
Cl4 C65 Cl5 110.7(3) yes
Cl4 C65 Cl6 110.3(3) yes
Cl5 C65 Cl6 111.2(3) yes
Cl7 C66 Cl8 111.6(3) yes
Cl7 C66 Cl9 109.8(4) yes
Cl8 C66 Cl9 110.1(3) yes
Rh1 C1 H1 112.906 no
C2 C1 H1 129.665 no
C5 C1 H1 121.147 no
Rh1 C2 H2 120.100 no
C1 C2 H2 135.087 no
C7 C2 H2 114.548 no
Rh1 C3 H3 109.523 no
C4 C3 H3 134.098 no
C7 C3 H3 118.468 no
Rh1 C4 H4 116.884 no
C3 C4 H4 123.027 no
C5 C4 H4 126.873 no
C1 C5 H5 117.187 no
C4 C5 H5 117.356 no
C6 C5 H5 116.352 no
C5 C6 H6 113.477 no
C5 C6 H7 113.057 no
C7 C6 H6 113.522 no
C7 C6 H7 113.310 no
H6 C6 H7 109.504 no
C2 C7 H8 117.266 no
C3 C7 H8 117.143 no
C6 C7 H8 117.272 no
P1 C8 H9 118.516 no
P1 C8 H10 118.502 no
C9 C8 H9 98.468 no
C9 C8 H10 98.623 no
H9 C8 H10 105.173 no
C9 C10 H11 119.680 no
C11 C10 H11 119.967 no
C10 C11 H12 119.509 no
C12 C11 H12 119.499 no
C12 C13 H13 119.552 no
C14 C13 H13 119.230 no
C13 C14 H14 120.244 no
C15 C14 H14 119.764 no
C14 C15 H15 119.591 no
C16 C15 H15 120.198 no
C15 C16 H16 119.717 no
C17 C16 H16 119.272 no
P1 C19 H17 118.367 no
P1 C19 H18 118.813 no
C20 C19 H17 100.545 no
C20 C19 H18 100.834 no
H17 C19 H18 105.648 no
C20 C21 H19 118.984 no
C22 C21 H19 119.668 no
C21 C22 H20 119.783 no
C23 C22 H20 119.388 no
C23 C24 H21 119.495 no
C25 C24 H21 119.765 no
C24 C25 H22 119.856 no
C26 C25 H22 119.520 no
C25 C26 H23 119.542 no
C27 C26 H23 119.936 no
C26 C27 H24 119.644 no
C28 C27 H24 119.337 no
C30 C31 H25 120.217 no
C32 C31 H25 120.388 no
C31 C32 H26 119.697 no
C33 C32 H26 119.807 no
C32 C33 H27 119.669 no
C34 C33 H27 120.160 no
C33 C34 H28 119.837 no
C35 C34 H28 119.905 no
C30 C35 H29 119.931 no
C34 C35 H29 120.215 no
P2 C36 H30 118.844 no
P2 C36 H31 119.127 no
C37 C36 H30 98.807 no
C37 C36 H31 99.053 no
H30 C36 H31 104.993 no
C37 C38 H32 119.093 no
C39 C38 H32 119.199 no
C38 C39 H33 120.233 no
C40 C39 H33 119.361 no
C40 C41 H34 119.583 no
C42 C41 H34 119.737 no
C41 C42 H35 120.083 no
C43 C42 H35 119.900 no
C42 C43 H36 119.512 no
C44 C43 H36 120.092 no
C43 C44 H37 119.443 no
C45 C44 H37 119.002 no
P2 C47 H38 118.104 no
P2 C47 H39 118.445 no
C48 C47 H38 100.891 no
C48 C47 H39 101.785 no
H38 C47 H39 105.899 no
C48 C49 H40 119.011 no
C50 C49 H40 119.548 no
C49 C50 H41 120.134 no
C51 C50 H41 119.557 no
C51 C52 H42 119.168 no
C53 C52 H42 119.794 no
C52 C53 H43 119.635 no
C54 C53 H43 119.893 no
C53 C54 H44 119.993 no
C55 C54 H44 119.710 no
C54 C55 H45 119.649 no
C56 C55 H45 119.513 no
C58 C59 H46 119.765 no
C60 C59 H46 120.607 no
C59 C60 H47 119.307 no
C61 C60 H47 119.664 no
C60 C61 H48 120.565 no
C62 C61 H48 120.575 no
C61 C62 H49 119.687 no
C63 C62 H49 119.982 no
C58 C63 H50 119.460 no
C62 C63 H50 119.584 no
Cl1 C64 H51 109.388 no
Cl2 C64 H51 109.628 no
Cl3 C64 H51 109.480 no
Cl4 C65 H52 108.196 no
Cl5 C65 H52 108.129 no
Cl6 C65 H52 108.127 no
Cl7 C66 H53 108.513 no
Cl8 C66 H53 108.494 no
Cl9 C66 H53 108.311 no

loop_
_geom_bond_atom_site_label_1
_geom_bond_atom_site_label_2
_geom_bond_distance
_geom_bond_publ_flag
Sb1 F1 1.873(3) yes
Sb1 F2 1.877(3) yes
Sb1 F3 1.877(3) yes
Sb1 F4 1.886(3) yes
Sb1 F5 1.879(3) yes
Sb1 F6 1.875(3) yes
Rh1 P1 2.3162(12) yes
Rh1 P2 2.3105(12) yes
Rh1 C1 2.197(5) yes
Rh1 C2 2.210(4) yes
Rh1 C3 2.199(5) yes
Rh1 C4 2.208(4) yes
Cl1 C64 1.730(8) yes
Cl2 C64 1.782(9) yes
Cl3 C64 1.786(7) yes
Cl4 C65 1.766(5) yes
Cl5 C65 1.753(5) yes
Cl6 C65 1.762(6) yes
Cl7 C66 1.754(6) yes
Cl8 C66 1.741(7) yes
Cl9 C66 1.759(7) yes
P1 C8 1.848(5) yes
P1 C19 1.838(5) yes
P1 C30 1.822(5) yes
P2 C36 1.854(5) yes
P2 C47 1.849(5) yes
P2 C58 1.814(4) yes
C1 C2 1.367(8) yes
C1 C5 1.541(7) yes
C2 C7 1.533(7) yes
C3 C4 1.386(8) yes
C3 C7 1.546(7) yes
C4 C5 1.532(7) yes
C5 C6 1.541(8) yes
C6 C7 1.563(8) yes
C8 C9 1.504(6) yes
C9 C10 1.422(7) yes
C9 C18 1.377(6) yes
C10 C11 1.364(7) yes
C11 C12 1.416(7) yes
C12 C13 1.418(7) yes
C12 C17 1.420(7) yes
C13 C14 1.365(8) yes
C14 C15 1.410(8) yes
C15 C16 1.369(7) yes
C16 C17 1.411(7) yes
C17 C18 1.455(6) yes
C18 C29 1.493(6) yes
C19 C20 1.512(7) yes
C20 C21 1.414(7) yes
C20 C29 1.378(6) yes
C21 C22 1.358(7) yes
C22 C23 1.417(7) yes
C23 C24 1.418(7) yes
C23 C28 1.427(7) yes
C24 C25 1.360(8) yes
C25 C26 1.405(7) yes
C26 C27 1.362(7) yes
C27 C28 1.431(6) yes
C28 C29 1.434(6) yes
C30 C31 1.389(6) yes
C30 C35 1.404(7) yes
C31 C32 1.403(7) yes
C32 C33 1.372(8) yes
C33 C34 1.386(8) yes
C34 C35 1.384(7) yes
C36 C37 1.505(6) yes
C37 C38 1.427(7) yes
C37 C46 1.376(7) yes
C38 C39 1.361(7) yes
C39 C40 1.418(7) yes
C40 C41 1.431(7) yes
C40 C45 1.428(7) yes
C41 C42 1.348(8) yes
C42 C43 1.425(8) yes
C43 C44 1.354(7) yes
C44 C45 1.397(7) yes
C45 C46 1.448(6) yes
C46 C57 1.494(6) yes
C47 C48 1.504(6) yes
C48 C49 1.419(7) yes
C48 C57 1.376(6) yes
C49 C50 1.361(7) yes
C50 C51 1.419(7) yes
C51 C52 1.424(7) yes
C51 C56 1.419(7) yes
C52 C53 1.362(8) yes
C53 C54 1.403(8) yes
C54 C55 1.369(7) yes
C55 C56 1.423(6) yes
C56 C57 1.441(6) yes
C58 C59 1.399(6) yes
C58 C63 1.397(7) yes
C59 C60 1.385(7) yes
C60 C61 1.399(8) yes
C61 C62 1.393(7) yes
C62 C63 1.376(7) yes
C1 H1 0.931 no
C2 H2 1.072 no
C3 H3 0.925 no
C4 H4 1.068 no
C5 H5 0.980 no
C6 H6 0.970 no
C6 H7 0.970 no
C7 H8 0.980 no
C8 H9 0.970 no
C8 H10 0.970 no
C10 H11 0.930 no
C11 H12 0.930 no
C13 H13 0.930 no
C14 H14 0.930 no
C15 H15 0.930 no
C16 H16 0.930 no
C19 H17 0.970 no
C19 H18 0.970 no
C21 H19 0.930 no
C22 H20 0.930 no
C24 H21 0.930 no
C25 H22 0.930 no
C26 H23 0.930 no
C27 H24 0.930 no
C31 H25 0.930 no
C32 H26 0.930 no
C33 H27 0.930 no
C34 H28 0.930 no
C35 H29 0.930 no
C36 H30 0.970 no
C36 H31 0.970 no
C38 H32 0.930 no
C39 H33 0.930 no
C41 H34 0.930 no
C42 H35 0.930 no
C43 H36 0.930 no
C44 H37 0.930 no
C47 H38 0.970 no
C47 H39 0.970 no
C49 H40 0.930 no
C50 H41 0.930 no
C52 H42 0.930 no
C53 H43 0.930 no
C54 H44 0.930 no
C55 H45 0.930 no
C59 H46 0.930 no
C60 H47 0.930 no
C61 H48 0.930 no
C62 H49 0.930 no
C63 H50 0.930 no
C64 H51 0.980 no
C65 H52 0.980 no
C66 H53 0.980 no

loop_
_geom_contact_atom_site_label_1
_geom_contact_atom_site_label_2
_geom_contact_distance
_geom_contact_publ_flag
_geom_contact_site_symmetry_2
P1 C18 3.424(4) no .
P1 C29 3.414(5) no .
P2 C46 3.419(5) no .
P2 C57 3.383(5) no .
C1 C8 3.461(7) no .
C2 C8 3.469(7) no .
C2 C20 3.600(7) no .
C2 C21 3.384(7) no .
C3 C36 3.418(7) no .
C4 C36 3.443(7) no .
C4 C48 3.533(7) no .
C4 C49 3.370(7) no .
C8 C20 3.033(7) no .
C8 C29 2.900(6) no .
C8 C35 3.478(7) no .
C9 C12 2.812(6) no .
C9 C19 3.034(7) no .
C9 C20 3.107(7) no .
C9 C28 3.564(7) no .
C9 C30 3.413(6) no .
C10 C17 2.819(7) no .
C11 C18 2.821(7) no .
C12 C15 2.805(7) no .
C13 C16 2.782(7) no .
C14 C17 2.806(6) no .
C16 C27 3.290(7) no .
C16 C28 3.331(6) no .
C16 C29 2.960(6) no .
C17 C20 3.566(6) no .
C17 C27 3.307(7) no .
C17 C28 3.288(6) no .
C18 C19 2.859(6) no .
C18 C27 2.988(6) no .
C19 C31 3.130(7) no .
C19 C63 3.543(7) no .
C20 C23 2.820(7) no .
C21 C28 2.797(7) no .
C22 C29 2.810(7) no .
C23 C26 2.800(7) no .
C24 C27 2.789(7) no .
C25 C28 2.813(7) no .
C30 C33 2.781(7) no .
C30 C58 3.430(6) no .
C30 C59 3.561(6) no .
C31 C34 2.782(7) no .
C31 C59 3.424(7) no .
C31 C60 3.470(7) no .
C32 C35 2.774(7) no .
C32 C59 3.521(7) no .
C32 C60 3.337(8) no .
C35 C47 3.556(7) no .
C36 C48 3.047(7) no .
C36 C57 2.875(7) no .
C36 C63 3.440(7) no .
C37 C40 2.828(6) no .
C37 C47 3.011(7) no .
C37 C48 3.099(7) no .
C37 C56 3.581(7) no .
C37 C58 3.414(6) no .
C38 C45 2.814(7) no .
C39 C46 2.814(7) no .
C40 C43 2.791(7) no .
C41 C44 2.785(7) no .
C42 C45 2.806(6) no .
C44 C55 3.335(6) no .
C44 C56 3.323(6) no .
C44 C57 2.946(6) no .
C45 C48 3.512(6) no .
C45 C55 3.333(6) no .
C45 C56 3.286(6) no .
C46 C47 2.855(6) no .
C46 C55 2.981(6) no .
C47 C59 3.168(7) no .
C48 C51 2.817(7) no .
C49 C56 2.800(7) no .
C50 C57 2.817(7) no .
C51 C54 2.808(7) no .
C52 C55 2.785(7) no .
C53 C56 2.806(7) no .
C58 C61 2.798(7) no .
C59 C62 2.786(7) no .
C60 C63 2.764(7) no .
Cl1 Cl6 3.538(3) no 2_466
Cl2 C39 3.468(6) no 3_545
Cl2 C40 3.369(6) no 3_545
Cl2 C41 3.373(6) no 3_545
Cl4 F4 3.466(3) no .
Cl5 C43 3.463(5) no 2_476
Cl6 Cl1 3.538(3) no 2_566
Cl6 F6 3.525(3) no .
Cl7 C11 3.584(6) no .
Cl7 C12 3.439(5) no .
Cl7 C13 3.556(5) no .
Cl9 C51 3.600(6) no 3_545
Cl9 C52 3.450(6) no 3_545
F1 C34 3.597(6) no .
F1 C35 3.274(6) no .
F1 C49 3.439(6) no .
F2 C3 3.552(7) no 1_455
F2 C36 3.289(6) no 1_455
F2 C53 3.416(6) no 2_476
F3 C21 3.408(6) no 1_455
F3 C42 3.326(5) no 3_545
F3 C62 3.448(6) no 1_455
F3 C63 3.211(6) no 1_455
F4 Cl4 3.466(3) no .
F4 C21 3.300(6) no 1_455
F4 C22 3.454(6) no 1_455
F4 C65 3.091(6) no .
F5 C1 3.553(6) no .
F5 C8 3.264(6) no .
F5 C25 3.563(6) no 2_466
F6 Cl6 3.525(3) no .
F6 C49 3.368(6) no .
F6 C50 3.492(6) no .
F6 C54 3.429(6) no 2_476
F6 C65 3.412(6) no .
C1 F5 3.553(6) no .
C3 F2 3.552(7) no 1_655
C8 F5 3.264(6) no .
C8 C25 3.591(7) no 2_466
C10 C43 3.480(7) no 3_545
C11 Cl7 3.584(6) no .
C12 Cl7 3.439(5) no .
C13 Cl7 3.556(5) no .
C15 C38 3.550(7) no 3_645
C21 F3 3.408(6) no 1_655
C21 F4 3.300(6) no 1_655
C22 F4 3.454(6) no 1_655
C24 C64 3.464(9) no 2_566
C25 F5 3.563(6) no 2_566
C25 C8 3.591(7) no 2_566
C25 C64 3.557(9) no 2_566
C34 F1 3.597(6) no .
C34 C43 3.583(7) no 3_545
C35 F1 3.274(6) no .
C36 F2 3.289(6) no 1_655
C38 C15 3.550(7) no 3_655
C39 Cl2 3.468(6) no 3_555
C40 Cl2 3.369(6) no 3_555
C41 Cl2 3.373(6) no 3_555
C42 F3 3.326(5) no 3_555
C43 Cl5 3.463(5) no 2_576
C43 C10 3.480(7) no 3_555
C43 C34 3.583(7) no 3_555
C49 F1 3.439(6) no .
C49 F6 3.368(6) no .
C50 F6 3.492(6) no .
C51 Cl9 3.600(6) no 3_555
C52 Cl9 3.450(6) no 3_555
C53 F2 3.416(6) no 2_576
C54 F6 3.429(6) no 2_576
C62 F3 3.448(6) no 1_655
C63 F3 3.211(6) no 1_655
C64 C24 3.464(9) no 2_466
C64 C25 3.557(9) no 2_466
C65 F4 3.091(6) no .
C65 F6 3.412(6) no .
Rh1 H5 3.5549 no .
Rh1 H8 3.5510 no .
Rh1 H18 3.5805 no .
Rh1 H29 3.5535 no .
Rh1 H39 3.5938 no .
Rh1 H50 3.5472 no .
P1 H1 3.4426 no .
P1 H2 3.3143 no .
P1 H25 2.9431 no .
P1 H29 2.8186 no .
P2 H3 3.4066 no .
P2 H4 3.1667 no .
P2 H46 2.9670 no .
P2 H50 2.7869 no .
C1 H4 3.3280 no .
C1 H6 3.2547 no .
C1 H7 2.6119 no .
C1 H8 3.2040 no .
C1 H9 3.1119 no .
C2 H3 3.0881 no .
C2 H5 3.2168 no .
C2 H6 3.2656 no .
C2 H7 2.6250 no .
C2 H9 2.9838 no .
C2 H19 3.4960 no .
C3 H2 3.2478 no .
C3 H5 3.2161 no .
C3 H6 2.5949 no .
C3 H7 3.2528 no .
C3 H30 3.0622 no .
C4 H1 3.1313 no .
C4 H6 2.5898 no .
C4 H7 3.2448 no .
C4 H8 3.2309 no .
C4 H30 2.9596 no .
C4 H40 3.5382 no .
C5 H2 3.3808 no .
C5 H3 3.2499 no .
C5 H8 3.1962 no .
C6 H1 3.1340 no .
C6 H2 3.1993 no .
C6 H3 3.1364 no .
C6 H4 3.2263 no .
C7 H1 3.2311 no .
C7 H4 3.3606 no .
C7 H5 3.1954 no .
C8 H1 3.0748 no .
C8 H2 3.2078 no .
C8 H11 2.6484 no .
C8 H17 3.1330 no .
C8 H29 3.3325 no .
C9 H12 3.2562 no .
C9 H17 2.8570 no .
C9 H24 3.5651 no .
C10 H9 3.0608 no .
C10 H10 2.3781 no .
C11 H13 2.6550 no .
C12 H11 3.2589 no .
C12 H14 3.2658 no .
C12 H16 3.2768 no .
C13 H12 2.6530 no .
C13 H15 3.2369 no .
C14 H16 3.2492 no .
C15 H13 3.2413 no .
C16 H14 3.2437 no .
C16 H24 2.9021 no .
C17 H12 3.2870 no .
C17 H13 3.2798 no .
C17 H15 3.2600 no .
C17 H17 3.2405 no .
C17 H24 2.7440 no .
C18 H9 2.5559 no .
C18 H10 3.1637 no .
C18 H11 3.2667 no .
C18 H16 2.6720 no .
C18 H17 2.5249 no .
C18 H24 2.6613 no .
C19 H9 3.2181 no .
C19 H19 2.6600 no .
C19 H25 2.6642 no .
C19 H50 3.3833 no .
C20 H2 2.8525 no .
C20 H9 2.9407 no .
C20 H16 3.4848 no .
C20 H20 3.2537 no .
C21 H2 2.6455 no .
C21 H17 3.1319 no .
C21 H18 2.4638 no .
C22 H2 2.8264 no .
C22 H8 3.5567 no .
C22 H21 2.6579 no .
C23 H2 3.1967 no .
C23 H19 3.2520 no .
C23 H22 3.2544 no .
C23 H24 3.2880 no .
C24 H20 2.6557 no .
C24 H23 3.2329 no .
C25 H24 3.2409 no .
C26 H21 3.2409 no .
C27 H16 2.9313 no .
C27 H22 3.2338 no .
C28 H2 3.3791 no .
C28 H9 3.3310 no .
C28 H16 2.7836 no .
C28 H20 3.2850 no .
C28 H21 3.2937 no .
C28 H23 3.2713 no .
C29 H2 3.2275 no .
C29 H9 2.6276 no .
C29 H16 2.6149 no .
C29 H17 2.5371 no .
C29 H18 3.1747 no .
C29 H19 3.2481 no .
C29 H24 2.6919 no .
C30 H10 3.0299 no .
C30 H11 3.5749 no .
C30 H17 3.0495 no .
C30 H18 3.3996 no .
C30 H26 3.2475 no .
C30 H28 3.2525 no .
C31 H17 2.9053 no .
C31 H18 3.4615 no .
C31 H27 3.2463 no .
C31 H29 3.2533 no .
C32 H28 3.2276 no .
C32 H47 3.3294 no .
C33 H25 3.2465 no .
C33 H29 3.2420 no .
C33 H46 3.4711 no .
C34 H26 3.2287 no .
C34 H39 3.2504 no .
C34 H46 3.4824 no .
C35 H10 3.2542 no .
C35 H25 3.2571 no .
C35 H27 3.2406 no .
C35 H39 2.8590 no .
C36 H3 3.0488 no .
C36 H4 2.9924 no .
C36 H32 2.6872 no .
C36 H38 3.1404 no .
C36 H50 3.2548 no .
C37 H33 3.2744 no .
C37 H38 2.8191 no .
C37 H45 3.5372 no .
C38 H30 3.1002 no .
C38 H31 2.4369 no .
C39 H34 2.6643 no .
C40 H32 3.2485 no .
C40 H35 3.2584 no .
C40 H37 3.2683 no .
C41 H33 2.6569 no .
C41 H36 3.2322 no .
C42 H37 3.2514 no .
C43 H34 3.2450 no .
C44 H35 3.2437 no .
C44 H45 3.0122 no .
C45 H33 3.2968 no .
C45 H34 3.2995 no .
C45 H36 3.2383 no .
C45 H38 3.1846 no .
C45 H45 2.8073 no .
C46 H30 2.5403 no .
C46 H31 3.1609 no .
C46 H32 3.2500 no .
C46 H37 2.6690 no .
C46 H38 2.5200 no .
C46 H45 2.6463 no .
C47 H4 3.5338 no .
C47 H29 3.3462 no .
C47 H30 3.2415 no .
C47 H40 2.6569 no .
C47 H46 2.7100 no .
C48 H4 2.7780 no .
C48 H30 2.9632 no .
C48 H37 3.4180 no .
C48 H41 3.2644 no .
C49 H4 2.7473 no .
C49 H38 3.1241 no .
C49 H39 2.4623 no .
C50 H4 2.9637 no .
C50 H5 3.5075 no .
C50 H42 2.6606 no .
C51 H4 3.1860 no .
C51 H40 3.2506 no .
C51 H43 3.2632 no .
C51 H45 3.2841 no .
C52 H41 2.6643 no .
C52 H44 3.2355 no .
C53 H45 3.2431 no .
C54 H42 3.2400 no .
C55 H37 2.9686 no .
C55 H43 3.2396 no .
C56 H4 3.2267 no .
C56 H30 3.3068 no .
C56 H37 2.7650 no .
C56 H41 3.2861 no .
C56 H42 3.2815 no .
C56 H44 3.2663 no .
C57 H4 3.0388 no .
C57 H30 2.5919 no .
C57 H37 2.6017 no .
C57 H38 2.5472 no .
C57 H39 3.1846 no .
C57 H40 3.2502 no .
C57 H45 2.6758 no .
C58 H31 3.0448 no .
C58 H32 3.5623 no .
C58 H38 3.0699 no .
C58 H39 3.3880 no .
C58 H47 3.2433 no .
C58 H49 3.2500 no .
C59 H38 2.9724 no .
C59 H39 3.4587 no .
C59 H48 3.2614 no .
C59 H50 3.2479 no .
C60 H25 3.5823 no .
C60 H26 3.4099 no .
C60 H49 3.2444 no .
C61 H25 3.4632 no .
C61 H46 3.2638 no .
C61 H50 3.2387 no .
C62 H18 3.1911 no .
C62 H25 3.5390 no .
C62 H47 3.2434 no .
C63 H18 2.8507 no .
C63 H31 3.2166 no .
C63 H46 3.2497 no .
C63 H48 3.2421 no .
H1 H2 2.7233 no .
H1 H5 2.4728 no .
H1 H7 3.2016 no .
H1 H9 2.7624 no .
H1 H10 3.0448 no .
H2 H7 3.2340 no .
H2 H8 2.4296 no .
H2 H9 2.5688 no .
H2 H19 3.0037 no .
H2 H20 3.2727 no .
H3 H4 2.6260 no .
H3 H6 3.2152 no .
H3 H8 2.4391 no .
H3 H30 2.7541 no .
H3 H31 3.0300 no .
H4 H5 2.6239 no .
H4 H6 3.2276 no .
H4 H30 2.3521 no .
H4 H40 3.1758 no .
H4 H41 3.4832 no .
H5 H6 2.5408 no .
H5 H7 2.5240 no .
H5 H40 3.5163 no .
H5 H41 3.3155 no .
H6 H8 2.5672 no .
H7 H8 2.5671 no .
H8 H19 3.4689 no .
H8 H20 3.3338 no .
H9 H11 3.2815 no .
H9 H17 3.5953 no .
H10 H11 2.1820 no .
H10 H29 2.9817 no .
H11 H12 2.2871 no .
H12 H13 2.4942 no .
H13 H14 2.2882 no .
H14 H15 2.3312 no .
H15 H16 2.2981 no .
H16 H24 2.8126 no .
H17 H19 3.3675 no .
H17 H25 2.2554 no .
H18 H19 2.2785 no .
H18 H25 2.9151 no .
H18 H49 3.1955 no .
H18 H50 2.6020 no .
H19 H20 2.2801 no .
H19 H50 3.4246 no .
H20 H21 2.4969 no .
H21 H22 2.2845 no .
H22 H23 2.3220 no .
H23 H24 2.2858 no .
H25 H26 2.3345 no .
H26 H27 2.2957 no .
H26 H47 3.2532 no .
H27 H28 2.3164 no .
H28 H29 2.3157 no .
H28 H39 3.2318 no .
H29 H39 2.5626 no .
H29 H40 3.3827 no .
H30 H32 3.3342 no .
H31 H32 2.2547 no .
H31 H50 2.9009 no .
H32 H33 2.2826 no .
H33 H34 2.4981 no .
H34 H35 2.2752 no .
H35 H36 2.3471 no .
H36 H37 2.2774 no .
H37 H45 2.9137 no .
H38 H40 3.3549 no .
H38 H46 2.3387 no .
H39 H40 2.2710 no .
H39 H46 2.9149 no .
H40 H41 2.2868 no .
H41 H42 2.5020 no .
H42 H43 2.2843 no .
H43 H44 2.3318 no .
H44 H45 2.2901 no .
H46 H47 2.3141 no .
H47 H48 2.3321 no .
H48 H49 2.3270 no .
H49 H50 2.2999 no .
Sb1 H19 3.5261 no 1_455
Sb1 H40 3.5662 no .
Sb1 H50 3.5899 no 1_455
Sb1 H52 3.4387 no .
Cl1 H2 3.3925 no 2_466
Cl1 H7 3.3425 no 2_466
Cl1 H16 3.2025 no 1_455
Cl1 H47 3.2646 no 3_545
Cl2 H12 3.5655 no .
Cl2 H16 3.4331 no 1_455
Cl2 H33 3.5154 no 3_545
Cl2 H34 3.4097 no 3_545
Cl3 H7 3.2811 no 2_466
Cl3 H8 3.3269 no 2_466
Cl3 H21 3.3964 no 2_466
Cl3 H46 3.4014 no 3_545
Cl3 H47 3.1059 no 3_545
Cl4 H8 3.2965 no 1_455
Cl4 H20 3.5030 no 1_455
Cl4 H23 3.4178 no 2_466
Cl4 H24 3.0334 no 2_466
Cl4 H27 2.9884 no 4_475
Cl5 H27 3.2408 no 4_475
Cl5 H36 3.5089 no 2_476
Cl5 H44 3.5256 no 2_476
Cl5 H45 3.4350 no 2_476
Cl5 H48 3.0557 no 4_575
Cl6 H1 3.2577 no .
Cl6 H5 3.2512 no .
Cl6 H23 3.2632 no 2_466
Cl6 H48 2.9354 no 4_575
Cl7 H25 3.2735 no .
Cl7 H26 3.5047 no .
Cl7 H32 3.4185 no 3_645
Cl7 H33 3.3643 no 3_645
Cl8 H5 3.4752 no 4_574
Cl8 H6 3.3969 no 4_574
Cl8 H25 3.4539 no .
Cl8 H26 3.2280 no .
Cl8 H48 3.4706 no .
Cl9 H4 3.2026 no 4_574
Cl9 H6 3.1757 no 4_574
Cl9 H26 3.5083 no .
Cl9 H42 3.4791 no 3_545
F1 H13 3.4270 no 3_555
F1 H14 2.8631 no 3_555
F1 H28 3.1516 no .
F1 H29 2.4945 no .
F1 H39 3.1927 no .
F1 H40 2.5627 no .
F2 H3 2.6636 no 1_455
F2 H30 3.5056 no 1_455
F2 H31 2.5155 no 1_455
F2 H43 2.6371 no 2_476
F2 H44 3.2629 no 2_476
F2 H50 2.7998 no 1_455
F3 H18 3.0596 no 1_455
F3 H19 2.5708 no 1_455
F3 H34 3.2005 no 3_545
F3 H35 2.5367 no 3_545
F3 H49 2.9593 no 1_455
F3 H50 2.4686 no 1_455
F4 H3 3.4165 no 1_455
F4 H8 3.3288 no 1_455
F4 H19 2.5921 no 1_455
F4 H20 2.9116 no 1_455
F4 H23 2.7007 no 2_466
F4 H52 2.3235 no .
F5 H1 2.6778 no .
F5 H9 3.4680 no .
F5 H10 2.4763 no .
F5 H22 2.8899 no 2_466
F5 H23 3.1107 no 2_466
F5 H29 2.9311 no .
F6 H1 3.3311 no .
F6 H5 3.2141 no .
F6 H40 2.6815 no .
F6 H41 2.9417 no .
F6 H44 2.5331 no 2_476
F6 H52 2.6418 no .
C6 H26 3.1506 no 4_575
C6 H47 3.1788 no 4_575
C8 H22 2.8176 no 2_466
C9 H21 3.2871 no 2_466
C9 H22 3.1293 no 2_466
C10 H22 3.3135 no 2_466
C10 H36 3.3627 no 3_545
C13 H28 3.1716 no 3_545
C14 H28 3.0731 no 3_545
C14 H32 3.0959 no 3_645
C15 H32 2.9167 no 3_645
C15 H33 3.3531 no 3_645
C16 H32 3.5343 no 3_645
C16 H33 3.0105 no 3_645
C17 H33 3.4238 no 3_645
C18 H21 3.4382 no 2_466
C19 H34 3.1490 no 3_645
C20 H34 3.5019 no 3_645
C22 H23 3.2120 no 2_566
C23 H51 3.1076 no 2_566
C24 H9 3.4052 no 2_566
C24 H24 3.4572 no 2_566
C24 H51 2.6298 no 2_566
C25 H9 3.0989 no 2_566
C25 H10 3.1604 no 2_566
C25 H51 2.6161 no 2_566
C26 H20 2.9461 no 2_466
C26 H51 3.0932 no 2_566
C27 H20 3.2236 no 2_466
C27 H21 3.0604 no 2_466
C27 H51 3.5032 no 2_566
C28 H51 3.5290 no 2_566
C30 H36 3.4123 no 3_545
C31 H36 3.3353 no 3_545
C32 H6 3.1552 no 4_574
C32 H36 2.9937 no 3_545
C33 H36 2.7597 no 3_545
C34 H13 3.4930 no 3_555
C34 H14 3.5933 no 3_555
C34 H35 3.4729 no 3_545
C34 H36 2.8200 no 3_545
C35 H35 3.5778 no 3_545
C35 H36 3.1545 no 3_545
C36 H43 2.9786 no 2_576
C38 H15 3.4722 no 3_655
C38 H53 3.2561 no 3_655
C41 H18 3.4656 no 3_655
C41 H49 3.1202 no 3_655
C42 H11 2.9955 no 3_555
C42 H49 2.9515 no 3_655
C43 H11 2.8243 no 3_555
C43 H12 3.3696 no 3_555
C44 H11 3.5154 no 3_555
C44 H12 3.1125 no 3_555
C45 H12 3.5381 no 3_555
C47 H13 3.3218 no 3_555
C50 H44 3.4630 no 2_476
C52 H30 3.3553 no 2_476
C52 H53 2.9247 no 4_575
C53 H3 3.5486 no 2_476
C53 H30 3.1986 no 2_476
C53 H31 3.3675 no 2_476
C53 H53 2.9289 no 4_575
C54 H41 2.9442 no 2_576
C55 H41 3.3411 no 2_576
C55 H42 3.1816 no 2_576
C58 H15 3.5335 no 3_655
C59 H15 3.3098 no 3_655
C60 H7 3.1180 no 4_574
C60 H15 2.9332 no 3_655
C61 H15 2.7855 no 3_655
C62 H14 3.2401 no 3_655
C62 H15 2.9971 no 3_655
C62 H34 3.5490 no 3_645
C62 H35 3.5371 no 3_645
C63 H14 3.5132 no 3_655
C63 H15 3.3584 no 3_655
C64 H21 3.5785 no 2_466
C64 H47 3.5755 no 3_545
C65 H48 3.5806 no 4_575
C66 H26 3.5337 no .
C66 H42 3.5339 no 4_574
H1 Cl6 3.2577 no .
H1 F5 2.6778 no .
H1 F6 3.3311 no .
H2 Cl1 3.3925 no 2_566
H3 F2 2.6636 no 1_655
H3 F4 3.4165 no 1_655
H3 C53 3.5486 no 2_576
H3 H43 2.9825 no 2_576
H4 Cl9 3.2026 no 4_575
H5 Cl6 3.2512 no .
H5 Cl8 3.4752 no 4_575
H5 F6 3.2141 no .
H6 Cl8 3.3969 no 4_575
H6 Cl9 3.1757 no 4_575
H6 C32 3.1552 no 4_575
H6 H26 2.3453 no 4_575
H6 H27 3.3131 no 4_575
H6 H47 3.3200 no 4_575
H7 Cl1 3.3425 no 2_566
H7 Cl3 3.2811 no 2_566
H7 C60 3.1180 no 4_575
H7 H26 3.1544 no 4_575
H7 H47 2.2896 no 4_575
H7 H48 3.3824 no 4_575
H8 Cl3 3.3269 no 2_566
H8 Cl4 3.2965 no 1_655
H8 F4 3.3288 no 1_655
H8 H52 3.5990 no 1_655
H9 F5 3.4680 no .
H9 C24 3.4052 no 2_466
H9 C25 3.0989 no 2_466
H9 H21 3.1168 no 2_466
H9 H22 2.5063 no 2_466
H10 F5 2.4763 no .
H10 C25 3.1604 no 2_466
H10 H22 2.2752 no 2_466
H11 C42 2.9955 no 3_545
H11 C43 2.8243 no 3_545
H11 C44 3.5154 no 3_545
H11 H22 3.1278 no 2_466
H11 H35 3.0840 no 3_545
H11 H36 2.7928 no 3_545
H12 Cl2 3.5655 no .
H12 C43 3.3696 no 3_545
H12 C44 3.1125 no 3_545
H12 C45 3.5381 no 3_545
H12 H36 3.5897 no 3_545
H12 H37 3.1742 no 3_545
H12 H38 3.0253 no 3_545
H13 F1 3.4270 no 3_545
H13 C34 3.4930 no 3_545
H13 C47 3.3218 no 3_545
H13 H28 2.8297 no 3_545
H13 H38 3.0321 no 3_545
H13 H39 2.7103 no 3_545
H14 F1 2.8631 no 3_545
H14 C34 3.5933 no 3_545
H14 C62 3.2401 no 3_645
H14 C63 3.5132 no 3_645
H14 H28 2.6746 no 3_545
H14 H32 3.2148 no 3_645
H14 H49 3.1038 no 3_645
H14 H50 3.5617 no 3_645
H15 C38 3.4722 no 3_645
H15 C58 3.5335 no 3_645
H15 C59 3.3098 no 3_645
H15 C60 2.9332 no 3_645
H15 C61 2.7855 no 3_645
H15 C62 2.9971 no 3_645
H15 C63 3.3584 no 3_645
H15 H32 2.9286 no 3_645
H15 H33 3.5881 no 3_645
H15 H47 3.3245 no 3_645
H15 H48 3.1352 no 3_645
H15 H49 3.4170 no 3_645
H16 Cl1 3.2025 no 1_655
H16 Cl2 3.4331 no 1_655
H16 H33 3.0460 no 3_645
H17 H33 2.9150 no 3_645
H17 H34 2.8591 no 3_645
H18 F3 3.0596 no 1_655
H18 C41 3.4656 no 3_645
H18 H34 2.5679 no 3_645
H19 Sb1 3.5261 no 1_655
H19 F3 2.5708 no 1_655
H19 F4 2.5921 no 1_655
H19 H34 3.5966 no 3_645
H20 Cl4 3.5030 no 1_655
H20 F4 2.9116 no 1_655
H20 C26 2.9461 no 2_566
H20 C27 3.2236 no 2_566
H20 H23 2.4349 no 2_566
H20 H24 2.9689 no 2_566
H21 Cl3 3.3964 no 2_566
H21 C9 3.2871 no 2_566
H21 C18 3.4382 no 2_566
H21 C27 3.0604 no 2_566
H21 C64 3.5785 no 2_566
H21 H9 3.1168 no 2_566
H21 H24 2.6071 no 2_566
H21 H51 2.9100 no 2_566
H22 F5 2.8899 no 2_566
H22 C8 2.8176 no 2_566
H22 C9 3.1293 no 2_566
H22 C10 3.3135 no 2_566
H22 H9 2.5063 no 2_566
H22 H10 2.2752 no 2_566
H22 H11 3.1278 no 2_566
H22 H51 2.9118 no 2_566
H23 Cl4 3.4178 no 2_566
H23 Cl6 3.2632 no 2_566
H23 F4 2.7007 no 2_566
H23 F5 3.1107 no 2_566
H23 C22 3.2120 no 2_466
H23 H20 2.4349 no 2_466
H23 H52 3.5621 no 2_566
H24 Cl4 3.0334 no 2_566
H24 C24 3.4572 no 2_466
H24 H20 2.9689 no 2_466
H24 H21 2.6071 no 2_466
H25 Cl7 3.2735 no .
H25 Cl8 3.4539 no .
H26 Cl7 3.5047 no .
H26 Cl8 3.2280 no .
H26 Cl9 3.5083 no .
H26 C6 3.1506 no 4_574
H26 C66 3.5337 no .
H26 H6 2.3453 no 4_574
H26 H7 3.1544 no 4_574
H26 H36 3.4407 no 3_545
H27 Cl4 2.9884 no 4_474
H27 Cl5 3.2408 no 4_474
H27 H6 3.3131 no 4_574
H27 H36 3.1480 no 3_545
H28 F1 3.1516 no .
H28 C13 3.1716 no 3_555
H28 C14 3.0731 no 3_555
H28 H13 2.8297 no 3_555
H28 H14 2.6746 no 3_555
H28 H35 3.3570 no 3_545
H28 H36 3.2161 no 3_545
H29 F1 2.4945 no .
H29 F5 2.9311 no .
H29 H35 3.5179 no 3_545
H30 F2 3.5056 no 1_655
H30 C52 3.3553 no 2_576
H30 C53 3.1986 no 2_576
H30 H42 2.8664 no 2_576
H30 H43 2.5377 no 2_576
H31 F2 2.5155 no 1_655
H31 C53 3.3675 no 2_576
H31 H43 2.4805 no 2_576
H31 H53 3.5751 no 3_655
H32 Cl7 3.4185 no 3_655
H32 C14 3.0959 no 3_655
H32 C15 2.9167 no 3_655
H32 C16 3.5343 no 3_655
H32 H14 3.2148 no 3_655
H32 H15 2.9286 no 3_655
H32 H53 3.1602 no 3_655
H33 Cl2 3.5154 no 3_555
H33 Cl7 3.3643 no 3_655
H33 C15 3.3531 no 3_655
H33 C16 3.0105 no 3_655
H33 C17 3.4238 no 3_655
H33 H15 3.5881 no 3_655
H33 H16 3.0460 no 3_655
H33 H17 2.9150 no 3_655
H34 Cl2 3.4097 no 3_555
H34 F3 3.2005 no 3_555
H34 C19 3.1490 no 3_655
H34 C20 3.5019 no 3_655
H34 C62 3.5490 no 3_655
H34 H17 2.8591 no 3_655
H34 H18 2.5679 no 3_655
H34 H19 3.5966 no 3_655
H34 H49 2.9406 no 3_655
H35 F3 2.5367 no 3_555
H35 C34 3.4729 no 3_555
H35 C35 3.5778 no 3_555
H35 C62 3.5371 no 3_655
H35 H11 3.0840 no 3_555
H35 H28 3.3570 no 3_555
H35 H29 3.5179 no 3_555
H35 H49 2.6264 no 3_655
H36 Cl5 3.5089 no 2_576
H36 C10 3.3627 no 3_555
H36 C30 3.4123 no 3_555
H36 C31 3.3353 no 3_555
H36 C32 2.9937 no 3_555
H36 C33 2.7597 no 3_555
H36 C34 2.8200 no 3_555
H36 C35 3.1545 no 3_555
H36 H11 2.7928 no 3_555
H36 H12 3.5897 no 3_555
H36 H26 3.4407 no 3_555
H36 H27 3.1480 no 3_555
H36 H28 3.2161 no 3_555
H37 H12 3.1742 no 3_555
H38 H12 3.0253 no 3_555
H38 H13 3.0321 no 3_555
H39 F1 3.1927 no .
H39 H13 2.7103 no 3_555
H40 Sb1 3.5662 no .
H40 F1 2.5627 no .
H40 F6 2.6815 no .
H41 F6 2.9417 no .
H41 C54 2.9442 no 2_476
H41 C55 3.3411 no 2_476
H41 H44 2.5586 no 2_476
H41 H45 3.2716 no 2_476
H42 Cl9 3.4791 no 3_555
H42 C55 3.1816 no 2_476
H42 C66 3.5339 no 4_575
H42 H30 2.8664 no 2_476
H42 H45 2.9200 no 2_476
H42 H53 2.8230 no 4_575
H43 F2 2.6371 no 2_576
H43 C36 2.9786 no 2_476
H43 H3 2.9825 no 2_476
H43 H30 2.5377 no 2_476
H43 H31 2.4805 no 2_476
H43 H53 2.8495 no 4_575
H44 Cl5 3.5256 no 2_576
H44 F2 3.2629 no 2_576
H44 F6 2.5331 no 2_576
H44 C50 3.4630 no 2_576
H44 H41 2.5586 no 2_576
H44 H52 3.0488 no 2_576
H45 Cl5 3.4350 no 2_576
H45 H41 3.2716 no 2_576
H45 H42 2.9200 no 2_576
H46 Cl3 3.4014 no 3_555
H47 Cl1 3.2646 no 3_555
H47 Cl3 3.1059 no 3_555
H47 C6 3.1788 no 4_574
H47 C64 3.5755 no 3_555
H47 H6 3.3200 no 4_574
H47 H7 2.2896 no 4_574
H47 H15 3.3245 no 3_655
H48 Cl5 3.0557 no 4_574
H48 Cl6 2.9354 no 4_574
H48 Cl8 3.4706 no .
H48 C65 3.5806 no 4_574
H48 H7 3.3824 no 4_574
H48 H15 3.1352 no 3_655
H49 F3 2.9593 no 1_655
H49 C41 3.1202 no 3_645
H49 C42 2.9515 no 3_645
H49 H14 3.1038 no 3_655
H49 H15 3.4170 no 3_655
H49 H34 2.9406 no 3_645
H49 H35 2.6264 no 3_645
H50 Sb1 3.5899 no 1_655
H50 F2 2.7998 no 1_655
H50 F3 2.4686 no 1_655
H50 H14 3.5617 no 3_655
H51 C23 3.1076 no 2_466
H51 C24 2.6298 no 2_466
H51 C25 2.6161 no 2_466
H51 C26 3.0932 no 2_466
H51 C27 3.5032 no 2_466
H51 C28 3.5290 no 2_466
H51 H21 2.9100 no 2_466
H51 H22 2.9118 no 2_466
H52 Sb1 3.4387 no .
H52 F4 2.3235 no .
H52 F6 2.6418 no .
H52 H8 3.5990 no 1_455
H52 H23 3.5621 no 2_466
H52 H44 3.0488 no 2_476
H53 C38 3.2561 no 3_645
H53 C52 2.9247 no 4_574
H53 C53 2.9289 no 4_574
H53 H31 3.5751 no 3_645
H53 H32 3.1602 no 3_645
H53 H42 2.8230 no 4_574
H53 H43 2.8495 no 4_574

loop_
_geom_torsion_atom_site_label_1
_geom_torsion_atom_site_label_2
_geom_torsion_atom_site_label_3
_geom_torsion_atom_site_label_4
_geom_torsion
_geom_torsion_publ_flag
P1 Rh1 P2 C36 -153.04(6) no
P1 Rh1 P2 C47 92.77(6) no
P1 Rh1 P2 C58 -31.46(7) no
P2 Rh1 P1 C8 -153.91(6) no
P2 Rh1 P1 C19 92.03(6) no
P2 Rh1 P1 C30 -32.23(7) no
P1 Rh1 C1 C2 83.18(18) no
P1 Rh1 C1 C5 -170.5(2) no
C1 Rh1 P1 C8 0.98(16) no
C1 Rh1 P1 C19 -113.09(15) no
C1 Rh1 P1 C30 122.66(15) no
P1 Rh1 C2 C1 -101.36(16) no
P1 Rh1 C2 C7 153.1(2) no
C2 Rh1 P1 C8 36.93(16) no
C2 Rh1 P1 C19 -77.14(16) no
C2 Rh1 P1 C30 158.61(16) no
P1 Rh1 C3 C4 -154.66(13) no
P1 Rh1 C3 C7 -48.8(5) no
C3 Rh1 P1 C8 83.4(3) no
C3 Rh1 P1 C19 -30.6(3) no
C3 Rh1 P1 C30 -154.9(3) no
P2 Rh1 C1 C2 -153.47(13) no
P2 Rh1 C1 C5 -47.2(5) no
C1 Rh1 P2 C36 83.0(3) no
C1 Rh1 P2 C47 -31.2(3) no
C1 Rh1 P2 C58 -155.4(3) no
P2 Rh1 C3 C4 83.18(18) no
P2 Rh1 C3 C7 -171.0(2) no
C3 Rh1 P2 C36 1.71(16) no
C3 Rh1 P2 C47 -112.49(15) no
C3 Rh1 P2 C58 123.29(16) no
P2 Rh1 C4 C3 -100.97(16) no
P2 Rh1 C4 C5 153.8(2) no
C4 Rh1 P2 C36 38.13(17) no
C4 Rh1 P2 C47 -76.07(16) no
C4 Rh1 P2 C58 159.71(17) no
C1 Rh1 C2 C1 0.0(2) no
C1 Rh1 C2 C7 -105.5(4) no
C2 Rh1 C1 C2 0.0(2) no
C2 Rh1 C1 C5 106.3(4) no
C1 Rh1 C3 C4 -66.1(2) no
C1 Rh1 C3 C7 39.7(3) no
C3 Rh1 C1 C2 -66.3(2) no
C3 Rh1 C1 C5 40.0(3) no
C1 Rh1 C4 C3 102.0(3) no
C1 Rh1 C4 C5 -3.3(3) no
C4 Rh1 C1 C2 -103.0(3) no
C4 Rh1 C1 C5 3.3(3) no
C2 Rh1 C3 C4 -102.3(3) no
C2 Rh1 C3 C7 3.5(3) no
C3 Rh1 C2 C1 102.0(3) no
C3 Rh1 C2 C7 -3.5(3) no
C2 Rh1 C4 C3 66.0(2) no
C2 Rh1 C4 C5 -39.3(3) no
C4 Rh1 C2 C1 65.4(3) no
C4 Rh1 C2 C7 -40.1(3) no
C3 Rh1 C4 C3 0.0(2) no
C3 Rh1 C4 C5 -105.2(4) no
C4 Rh1 C3 C4 0.0(2) no
C4 Rh1 C3 C7 105.8(4) no
Rh1 P1 C8 C9 -159.7(2) no
Rh1 P1 C19 C20 73.0(3) no
Rh1 P1 C30 C31 127.2(3) no
Rh1 P1 C30 C35 -49.6(4) no
C8 P1 C19 C20 -48.3(3) no
C19 P1 C8 C9 -38.9(3) no
C8 P1 C30 C31 -106.1(4) no
C8 P1 C30 C35 77.1(3) no
C30 P1 C8 C9 70.1(3) no
C19 P1 C30 C31 -0.5(4) no
C19 P1 C30 C35 -177.2(3) no
C30 P1 C19 C20 -155.5(3) no
Rh1 P2 C36 C37 -159.05(19) no
Rh1 P2 C47 C48 71.7(3) no
Rh1 P2 C58 C59 124.7(3) no
Rh1 P2 C58 C63 -52.3(4) no
C36 P2 C47 C48 -49.3(3) no
C47 P2 C36 C37 -38.2(3) no
C36 P2 C58 C59 -109.2(4) no
C36 P2 C58 C63 73.8(3) no
C58 P2 C36 C37 71.4(3) no
C47 P2 C58 C59 -2.9(4) no
C47 P2 C58 C63 -179.9(3) no
C58 P2 C47 C48 -157.3(3) no
Rh1 C1 C2 Rh1 0.0 no
Rh1 C1 C2 C7 90.3(3) no
Rh1 C1 C5 C4 -4.4(4) no
Rh1 C1 C5 C6 -107.4(3) no
C2 C1 C5 C4 68.9(5) no
C2 C1 C5 C6 -34.1(5) no
C5 C1 C2 Rh1 -90.6(4) no
C5 C1 C2 C7 -0.4(5) no
Rh1 C2 C7 C3 4.7(4) no
Rh1 C2 C7 C6 106.4(3) no
C1 C2 C7 C3 -67.5(5) no
C1 C2 C7 C6 34.2(4) no
Rh1 C3 C4 Rh1 0.0 no
Rh1 C3 C4 C5 90.5(3) no
Rh1 C3 C7 C2 -4.7(4) no
Rh1 C3 C7 C6 -107.7(3) no
C4 C3 C7 C2 68.1(5) no
C4 C3 C7 C6 -34.8(5) no
C7 C3 C4 Rh1 -90.4(4) no
C7 C3 C4 C5 0.1(5) no
Rh1 C4 C5 C1 4.4(4) no
Rh1 C4 C5 C6 107.5(3) no
C3 C4 C5 C1 -67.8(4) no
C3 C4 C5 C6 35.4(4) no
C1 C5 C6 C7 51.1(4) no
C4 C5 C6 C7 -53.8(4) no
C5 C6 C7 C2 -51.7(4) no
C5 C6 C7 C3 53.1(4) no
P1 C8 C9 C10 -105.1(4) no
P1 C8 C9 C18 71.4(5) no
C8 C9 C10 C11 175.2(4) no
C8 C9 C18 C17 -173.8(4) no
C8 C9 C18 C29 3.9(6) no
C10 C9 C18 C17 2.6(6) no
C10 C9 C18 C29 -179.7(4) no
C18 C9 C10 C11 -1.2(7) no
C9 C10 C11 C12 -0.7(7) no
C10 C11 C12 C13 -177.0(4) no
C10 C11 C12 C17 1.1(7) no
C11 C12 C13 C14 176.1(4) no
C11 C12 C17 C16 -176.5(4) no
C11 C12 C17 C18 0.3(6) no
C13 C12 C17 C16 1.6(6) no
C13 C12 C17 C18 178.5(4) no
C17 C12 C13 C14 -2.0(7) no
C12 C13 C14 C15 0.7(7) no
C13 C14 C15 C16 1.0(7) no
C14 C15 C16 C17 -1.4(7) no
C15 C16 C17 C12 0.0(7) no
C15 C16 C17 C18 -176.7(4) no
C12 C17 C18 C9 -2.1(6) no
C12 C17 C18 C29 -179.8(4) no
C16 C17 C18 C9 174.6(4) no
C16 C17 C18 C29 -3.1(6) no
C9 C18 C29 C20 -61.7(6) no
C9 C18 C29 C28 113.6(5) no
C17 C18 C29 C20 116.0(4) no
C17 C18 C29 C28 -68.8(5) no
P1 C19 C20 C21 -98.5(4) no
P1 C19 C20 C29 79.5(4) no
C19 C20 C21 C22 176.4(4) no
C19 C20 C29 C18 -0.7(6) no
C19 C20 C29 C28 -176.1(4) no
C21 C20 C29 C18 177.3(4) no
C21 C20 C29 C28 1.9(7) no
C29 C20 C21 C22 -1.6(7) no
C20 C21 C22 C23 0.4(7) no
C21 C22 C23 C24 180.0(4) no
C21 C22 C23 C28 0.4(7) no
C22 C23 C24 C25 179.8(4) no
C22 C23 C28 C27 179.5(4) no
C22 C23 C28 C29 -0.0(7) no
C24 C23 C28 C27 0.0(7) no
C24 C23 C28 C29 -179.6(4) no
C28 C23 C24 C25 -0.7(7) no
C23 C24 C25 C26 1.0(8) no
C24 C25 C26 C27 -0.5(7) no
C25 C26 C27 C28 -0.2(7) no
C26 C27 C28 C23 0.5(7) no
C26 C27 C28 C29 -180.0(4) no
C23 C28 C29 C18 -176.4(4) no
C23 C28 C29 C20 -1.1(6) no
C27 C28 C29 C18 4.1(7) no
C27 C28 C29 C20 179.3(4) no
P1 C30 C31 C32 -176.0(3) no
P1 C30 C35 C34 175.3(3) no
C31 C30 C35 C34 -1.6(7) no
C35 C30 C31 C32 0.7(6) no
C30 C31 C32 C33 1.9(7) no
C31 C32 C33 C34 -3.5(8) no
C32 C33 C34 C35 2.6(8) no
C33 C34 C35 C30 0.0(7) no
P2 C36 C37 C38 -103.3(4) no
P2 C36 C37 C46 74.1(5) no
C36 C37 C38 C39 175.7(4) no
C36 C37 C46 C45 -173.8(4) no
C36 C37 C46 C57 0.2(6) no
C38 C37 C46 C45 3.6(6) no
C38 C37 C46 C57 177.6(4) no
C46 C37 C38 C39 -1.7(7) no
C37 C38 C39 C40 -0.6(7) no
C38 C39 C40 C41 -176.1(4) no
C38 C39 C40 C45 0.9(7) no
C39 C40 C41 C42 176.7(4) no
C39 C40 C45 C44 -175.5(4) no
C39 C40 C45 C46 1.0(6) no
C41 C40 C45 C44 1.6(6) no
C41 C40 C45 C46 178.1(4) no
C45 C40 C41 C42 -0.4(7) no
C40 C41 C42 C43 -1.3(7) no
C41 C42 C43 C44 1.9(7) no
C42 C43 C44 C45 -0.7(7) no
C43 C44 C45 C40 -1.1(7) no
C43 C44 C45 C46 -177.4(4) no
C40 C45 C46 C37 -3.3(6) no
C40 C45 C46 C57 -177.3(4) no
C44 C45 C46 C37 173.1(4) no
C44 C45 C46 C57 -1.0(6) no
C37 C46 C57 C48 -63.2(6) no
C37 C46 C57 C56 116.2(5) no
C45 C46 C57 C48 110.9(5) no
C45 C46 C57 C56 -69.7(5) no
P2 C47 C48 C49 -100.8(4) no
P2 C47 C48 C57 77.4(4) no
C47 C48 C49 C50 176.9(4) no
C47 C48 C57 C46 3.3(6) no
C47 C48 C57 C56 -176.1(4) no
C49 C48 C57 C46 -178.5(4) no
C49 C48 C57 C56 2.2(7) no
C57 C48 C49 C50 -1.3(7) no
C48 C49 C50 C51 -0.6(7) no
C49 C50 C51 C52 -179.6(4) no
C49 C50 C51 C56 1.6(7) no
C50 C51 C52 C53 -178.6(4) no
C50 C51 C56 C55 178.9(4) no
C50 C51 C56 C57 -0.7(7) no
C52 C51 C56 C55 0.1(7) no
C52 C51 C56 C57 -179.5(4) no
C56 C51 C52 C53 0.2(7) no
C51 C52 C53 C54 -0.5(8) no
C52 C53 C54 C55 0.5(8) no
C53 C54 C55 C56 -0.2(7) no
C54 C55 C56 C51 -0.0(6) no
C54 C55 C56 C57 179.5(4) no
C51 C56 C57 C46 179.5(4) no
C51 C56 C57 C48 -1.2(6) no
C55 C56 C57 C46 -0.1(7) no
C55 C56 C57 C48 179.3(4) no
P2 C58 C59 C60 -174.2(3) no
P2 C58 C63 C62 174.6(3) no
C59 C58 C63 C62 -2.6(7) no
C63 C58 C59 C60 2.7(6) no
C58 C59 C60 C61 -0.5(7) no
C59 C60 C61 C62 -2.0(8) no
C60 C61 C62 C63 2.1(7) no
C61 C62 C63 C58 0.1(7) no
